data_4307938
loop_
_publ_author_name
'Stanislav Groysman'
'R. H. Holm'

_publ_contact_author_address
;
Department of Chemistry and Chemical Biology
Harvard University
12 Oxford Street
Cambridge, MA 02138
USA
;
_publ_contact_author_email holm@chemistry.harvard.edu
_publ_contact_author_fax '617 496-9289'
_publ_contact_author_name 'Richard H. Holm'
_publ_contact_author_phone '617 495-0853'
_publ_section_title
;
Synthesis and Structures of Bis(dithiolene)tungsten(IV,VI) Thiolate and
Selenolate Complexes: Approaches to the Active Sites of Molybdenum and
Tungsten Formate Dehydrogenases
;
_journal_name_full 'Inorganic Chemistry'
_journal_page_first 4090
_journal_page_last 4102
_journal_paper_doi 10.1021/ic062441a
_journal_volume 46
_journal_year 2007
_chemical_formula_sum 'C44 H82 N8 S8 Se2 W2'
_chemical_formula_weight 1505.28
_chemical_name_common (Et4N)2[23]
_chemical_name_systematic
; 
 ? 
;
_space_group_IT_number 1
_symmetry_cell_setting triclinic
_symmetry_space_group_name_Hall 'P 1'
_symmetry_space_group_name_H-M 'P 1'
_atom_sites_solution_hydrogens geom
_atom_sites_solution_primary direct
_atom_sites_solution_secondary difmap
_audit_creation_method SHELXL-97
_cell_angle_alpha 69.463(2)
_cell_angle_beta 68.356(2)
_cell_angle_gamma 70.839(2)
_cell_formula_units_Z 1
_cell_length_a 10.9708(15)
_cell_length_b 11.6750(13)
_cell_length_c 13.7319(15)
_cell_measurement_temperature 193(2)
_cell_volume 1490.5(3)
_computing_cell_refinement 'SMART (Bruker, 2001)'
_computing_data_collection 'SMART (Bruker, 2001)'
_computing_data_reduction 'SAINT (Bruker, 2003)'
_computing_molecular_graphics 'SHELXTL (Bruker, 2000)'
_computing_publication_material 'SHELXTL (Bruker, 2000)'
_computing_structure_refinement 'SHELXL-97 (Sheldrick, 1997)'
_computing_structure_solution 'SHELXS-97 (Sheldrick, 1990)'
_diffrn_ambient_temperature 193(2)
_diffrn_measured_fraction_theta_full 0.986
_diffrn_measured_fraction_theta_max 0.986
_diffrn_measurement_device_type 'Bruker Smart APEX CCD'
_diffrn_measurement_method /w
_diffrn_radiation_monochromator graphite
_diffrn_radiation_source 'fine-focus sealed tube'
_diffrn_radiation_type MoK\a
_diffrn_radiation_wavelength 0.71073
_diffrn_reflns_av_R_equivalents 0.0198
_diffrn_reflns_av_sigmaI/netI 0.0397
_diffrn_reflns_limit_h_max 13
_diffrn_reflns_limit_h_min -14
_diffrn_reflns_limit_k_max 15
_diffrn_reflns_limit_k_min -8
_diffrn_reflns_limit_l_max 18
_diffrn_reflns_limit_l_min -17
_diffrn_reflns_number 10598
_diffrn_reflns_theta_full 27.94
_diffrn_reflns_theta_max 27.94
_diffrn_reflns_theta_min 1.91
_exptl_absorpt_coefficient_mu 5.394
_exptl_absorpt_correction_T_max 0.6146
_exptl_absorpt_correction_T_min 0.3576
_exptl_absorpt_correction_type multi-scan
_exptl_absorpt_process_details 'SADABS (Sheldrick, 2002)'
_exptl_crystal_colour black
_exptl_crystal_density_diffrn 1.677
_exptl_crystal_density_method 'not measured'
_exptl_crystal_description blocks
_exptl_crystal_F_000 746
_exptl_crystal_size_max 0.24
_exptl_crystal_size_mid 0.20
_exptl_crystal_size_min 0.10
_refine_diff_density_max 2.279
_refine_diff_density_min -2.183
_refine_diff_density_rms 0.122
_refine_ls_abs_structure_details 'Flack H D (1983), Acta Cryst. A39, 876-881'
_refine_ls_abs_structure_Flack 0.491(14)
_refine_ls_extinction_method none
_refine_ls_goodness_of_fit_ref 1.038
_refine_ls_hydrogen_treatment constr
_refine_ls_matrix_type full
_refine_ls_number_parameters 600
_refine_ls_number_reflns 8472
_refine_ls_number_restraints 6
_refine_ls_restrained_S_all 1.040
_refine_ls_R_factor_all 0.0285
_refine_ls_R_factor_gt 0.0265
_refine_ls_shift/su_max 0.045
_refine_ls_shift/su_mean 0.004
_refine_ls_structure_factor_coef Fsqd
_refine_ls_weighting_details 'calc w=1/[\s^2^(Fo^2^)+(0.0437P)^2^+0.6317P] where P=(Fo^2^+2Fc^2^)/3'
_refine_ls_weighting_scheme calc
_refine_ls_wR_factor_gt 0.0700
_refine_ls_wR_factor_ref 0.0717
_reflns_number_gt 8006
_reflns_number_total 8472
_reflns_threshold_expression >2sigma(I)
_cod_data_source_file ic062441asi20070323_105048_08.cif
_cod_data_source_block stas20
_cod_database_code 4307938

loop_
_symmetry_equiv_pos_as_xyz
'x, y, z'

loop_
_atom_site_label
_atom_site_type_symbol
_atom_site_fract_x
_atom_site_fract_y
_atom_site_fract_z
_atom_site_U_iso_or_equiv
_atom_site_adp_type
_atom_site_occupancy
_atom_site_symmetry_multiplicity
_atom_site_calc_flag
_atom_site_refinement_flags
_atom_site_disorder_assembly
_atom_site_disorder_group
W1 W 0.459951(16) 0.513550(17) 0.701361(15) 0.02037(11) Uani 1 1 d . . .
W2 W 0.342467(16) 0.752413(16) 0.787742(14) 0.02071(11) Uani 1 1 d . . .
Se1 Se 0.46465(16) 0.54359(15) 0.86851(13) 0.0282(4) Uani 1 1 d . . .
Se2 Se 0.33857(16) 0.72210(15) 0.61991(13) 0.0294(4) Uani 1 1 d . . .
S1 S 0.3180(4) 0.3820(4) 0.8384(3) 0.0280(9) Uani 1 1 d . . .
S7 S 0.4852(4) 0.8834(4) 0.6505(3) 0.0282(9) Uani 1 1 d . . .
S8 S 0.4026(5) 0.8386(5) 0.8958(4) 0.0414(11) Uani 1 1 d . . .
S4 S 0.6566(5) 0.3501(5) 0.7187(4) 0.0394(11) Uani 1 1 d . . .
S3 S 0.6197(4) 0.5783(4) 0.5306(3) 0.0363(11) Uani 1 1 d . . .
S6 S 0.1823(4) 0.6879(4) 0.9579(4) 0.0382(11) Uani 1 1 d . . .
S2 S 0.4036(4) 0.4215(4) 0.5924(3) 0.0309(8) Uani 1 1 d . . .
S5 S 0.1444(4) 0.9200(4) 0.7685(4) 0.0347(10) Uani 1 1 d . . .
C39 C 0.7783(14) 0.3535(12) 0.5998(14) 0.036(4) Uani 1 1 d . . .
N5 N -0.167(2) 0.1412(18) 0.1289(14) 0.078(5) Uani 1 1 d . . .
C41 C 0.2737(15) 0.2972(16) 0.7812(16) 0.036(4) Uani 1 1 d . . .
C47 C 0.0214(14) 0.9084(17) 0.8971(14) 0.040(4) Uani 1 1 d . . .
C35 C 0.5378(13) 0.9715(13) 0.7028(12) 0.024(3) Uani 1 1 d . . .
C34 C 0.4938(14) 0.9476(13) 0.8156(10) 0.027(3) Uani 1 1 d . . .
C42 C 0.3041(14) 0.3116(14) 0.6796(15) 0.035(4) Uani 1 1 d . . .
C38 C 0.7626(15) 0.4569(18) 0.5136(16) 0.050(5) Uani 1 1 d . . .
C46 C 0.0367(16) 0.8093(14) 0.9777(15) 0.042(4) Uani 1 1 d . . .
C33 C 0.5389(18) 1.0203(17) 0.8602(15) 0.048(4) Uani 1 1 d . . .
H33A H 0.5362 1.1059 0.8128 0.072 Uiso 1 1 calc R . .
H33B H 0.6312 0.9795 0.8640 0.072 Uiso 1 1 calc R . .
H33C H 0.4790 1.0236 0.9331 0.072 Uiso 1 1 calc R . .
C40 C 0.8990(14) 0.2441(16) 0.5981(15) 0.055(5) Uani 1 1 d . . .
H40A H 0.9573 0.2505 0.5234 0.082 Uiso 1 1 calc R . .
H40B H 0.8688 0.1654 0.6263 0.082 Uiso 1 1 calc R . .
H40C H 0.9493 0.2454 0.6435 0.082 Uiso 1 1 calc R . .
C43 C 0.2777(14) 0.2430(15) 0.6115(14) 0.039(3) Uani 1 1 d . . .
H43A H 0.3542 0.1723 0.5974 0.059 Uiso 1 1 calc R . .
H43B H 0.2671 0.3022 0.5424 0.059 Uiso 1 1 calc R . .
H43C H 0.1955 0.2118 0.6523 0.059 Uiso 1 1 calc R . .
C48 C -0.1025(14) 1.0156(14) 0.8983(15) 0.059(5) Uani 1 1 d . . .
H48A H -0.1786 0.9889 0.9586 0.088 Uiso 1 1 calc R . .
H48B H -0.1242 1.0396 0.8296 0.088 Uiso 1 1 calc R . .
H48C H -0.0848 1.0877 0.9073 0.088 Uiso 1 1 calc R . .
C18 C 0.255(2) 0.0591(17) 0.4513(13) 0.059(5) Uani 1 1 d . . .
H18A H 0.1984 0.0879 0.5163 0.088 Uiso 1 1 calc R . .
H18B H 0.3176 -0.0208 0.4717 0.088 Uiso 1 1 calc R . .
H18C H 0.1977 0.0474 0.4166 0.088 Uiso 1 1 calc R . .
C36 C 0.6169(17) 1.0677(17) 0.6215(15) 0.053(5) Uani 1 1 d . . .
H36A H 0.5873 1.1015 0.5557 0.079 Uiso 1 1 calc R . .
H36B H 0.7132 1.0275 0.6030 0.079 Uiso 1 1 calc R . .
H36C H 0.6014 1.1362 0.6534 0.079 Uiso 1 1 calc R . .
C44 C 0.1939(15) 0.2055(14) 0.8601(14) 0.043(4) Uani 1 1 d . . .
H44A H 0.1456 0.1846 0.8233 0.065 Uiso 1 1 calc R . .
H44B H 0.1288 0.2420 0.9189 0.065 Uiso 1 1 calc R . .
H44C H 0.2542 0.1290 0.8901 0.065 Uiso 1 1 calc R . .
C45 C -0.0595(19) 0.7812(19) 1.0835(17) 0.077(6) Uani 1 1 d . . .
H45A H -0.0123 0.7462 1.1396 0.115 Uiso 1 1 calc R . .
H45B H -0.1051 0.7199 1.0867 0.115 Uiso 1 1 calc R . .
H45C H -0.1262 0.8584 1.0960 0.115 Uiso 1 1 calc R . .
C31 C 0.795(3) 0.8575(17) 0.3645(14) 0.081(8) Uani 1 1 d . . .
C20 C 0.0170(13) 0.4067(17) 0.1191(12) 0.049(4) Uani 1 1 d . . .
C32 C 0.663(2) 0.917(2) 0.3509(16) 0.077(6) Uani 1 1 d . . .
H32A H 0.6504 0.8855 0.2985 0.116 Uiso 1 1 calc R . .
H32B H 0.6535 1.0079 0.3242 0.116 Uiso 1 1 calc R . .
H32C H 0.5950 0.8970 0.4208 0.116 Uiso 1 1 calc R . .
C19 C 0.1531(18) 0.3535(16) 0.1236(12) 0.050(4) Uani 1 1 d . . .
H19A H 0.1969 0.2931 0.0793 0.075 Uiso 1 1 calc R . .
H19B H 0.1534 0.3106 0.1990 0.075 Uiso 1 1 calc R . .
H19C H 0.2021 0.4205 0.0955 0.075 Uiso 1 1 calc R . .
C17 C 0.327(2) 0.1476(17) 0.3796(16) 0.076(6) Uani 1 1 d . . .
N6 N -0.081(2) 0.4504(19) 0.1140(17) 0.111(8) Uani 1 1 d . . .
N10 N 0.9051(14) 0.8128(16) 0.3676(13) 0.073(5) Uani 1 1 d . . .
N8 N 0.357(3) 0.2494(14) 0.3180(13) 0.120(8) Uani 1 1 d . . .
N9 N 0.8943(14) 0.6354(15) 0.7431(15) 0.0320(11) Uani 1 1 d D . .
N7 N 0.3958(17) 0.6357(18) 0.2516(10) 0.0344(12) Uani 1 1 d D . .
C12 C 0.7878(17) 0.7253(14) 0.9149(11) 0.059(4) Uani 1 1 d . . .
H12A H 0.8827 0.7271 0.8953 0.088 Uiso 1 1 calc R . .
H12B H 0.7665 0.6584 0.9814 0.088 Uiso 1 1 calc R . .
H12C H 0.7307 0.8063 0.9271 0.088 Uiso 1 1 calc R . .
C11 C 0.7609(6) 0.6991(7) 0.8183(6) 0.0345(14) Uani 1 1 d . . .
H11A H 0.6965 0.6439 0.8495 0.041 Uiso 1 1 calc R . .
H11B H 0.7194 0.7796 0.7742 0.041 Uiso 1 1 calc R . .
C22 C 0.5062(7) 0.6157(7) 0.3028(5) 0.0368(14) Uani 1 1 d . . .
H22A H 0.5502 0.5253 0.3220 0.044 Uiso 1 1 calc R . .
H22B H 0.4668 0.6449 0.3698 0.044 Uiso 1 1 calc R . .
C25 C 0.3140(7) 0.5357(8) 0.3319(6) 0.0419(16) Uani 1 1 d . . .
H25A H 0.2715 0.5543 0.4036 0.050 Uiso 1 1 calc R . .
H25B H 0.3747 0.4510 0.3415 0.050 Uiso 1 1 calc R . .
C10 C 0.8625(7) 0.6108(7) 0.6639(5) 0.0365(14) Uani 1 1 d D . .
H10A H 0.8206 0.6900 0.6187 0.044 Uiso 1 1 calc R . .
H10B H 0.7986 0.5549 0.6983 0.044 Uiso 1 1 calc R . .
C16 C -0.068(2) 0.0824(16) 0.1354(16) 0.059(5) Uani 1 1 d . . .
C13 C 0.866(3) 0.175(2) 0.3643(16) 0.072(6) Uani 1 1 d . . .
C14 C 0.739(2) 0.257(2) 0.3535(17) 0.078(7) Uani 1 1 d . . .
H14A H 0.6828 0.2724 0.4241 0.118 Uiso 1 1 calc R . .
H14B H 0.6941 0.2188 0.3279 0.118 Uiso 1 1 calc R . .
H14C H 0.7547 0.3374 0.3012 0.118 Uiso 1 1 calc R . .
C15 C 0.077(2) 0.0131(18) 0.1275(14) 0.066(5) Uani 1 1 d . . .
H15A H 0.1170 -0.0155 0.0610 0.098 Uiso 1 1 calc R . .
H15B H 0.0807 -0.0596 0.1906 0.098 Uiso 1 1 calc R . .
H15C H 0.1278 0.0695 0.1257 0.098 Uiso 1 1 calc R . .
C29 C 0.5498(18) 0.485(2) 0.1352(14) 0.059(4) Uani 1 1 d . . .
H29A H 0.6372 0.4890 0.1365 0.089 Uiso 1 1 calc R . .
H29B H 0.5605 0.4671 0.0678 0.089 Uiso 1 1 calc R . .
H29C H 0.5154 0.4193 0.1974 0.089 Uiso 1 1 calc R . .
N3 N 0.974(2) 0.122(2) 0.3606(18) 0.108(8) Uani 1 1 d . . .
C24 C 0.241(2) 0.800(2) 0.3535(17) 0.070(5) Uani 1 1 d . . .
H24A H 0.1553 0.7735 0.3888 0.105 Uiso 1 1 calc R . .
H24B H 0.2238 0.8912 0.3402 0.105 Uiso 1 1 calc R . .
H24C H 0.2999 0.7579 0.4008 0.105 Uiso 1 1 calc R . .
C6 C 0.8504(18) 0.4189(17) 0.8684(18) 0.068(6) Uani 1 1 d . . .
H6A H 0.7576 0.4666 0.8915 0.103 Uiso 1 1 calc R . .
H6B H 0.8717 0.3501 0.9299 0.103 Uiso 1 1 calc R . .
H6C H 0.8600 0.3844 0.8097 0.103 Uiso 1 1 calc R . .
C26 C 0.200(2) 0.540(2) 0.283(2) 0.100(8) Uani 1 1 d . . .
H26A H 0.1519 0.6274 0.2604 0.150 Uiso 1 1 calc R . .
H26B H 0.1371 0.4905 0.3378 0.150 Uiso 1 1 calc R . .
H26C H 0.2429 0.5052 0.2195 0.150 Uiso 1 1 calc R . .
C21 C 0.6147(19) 0.695(2) 0.216(2) 0.091(7) Uani 1 1 d . . .
H21A H 0.6761 0.6470 0.1633 0.137 Uiso 1 1 calc R . .
H21B H 0.6663 0.7094 0.2535 0.137 Uiso 1 1 calc R . .
H21C H 0.5679 0.7753 0.1778 0.137 Uiso 1 1 calc R . .
C28 C 0.4512(8) 0.6111(8) 0.1413(5) 0.0442(17) Uani 1 1 d D . .
H28A H 0.4968 0.6788 0.0900 0.053 Uiso 1 1 calc R . .
H28B H 0.3749 0.6161 0.1168 0.053 Uiso 1 1 calc R . .
C7 C 1.0007(6) 0.7071(7) 0.7117(6) 0.0360(14) Uani 1 1 d D . .
H7A H 1.0902 0.6576 0.6795 0.043 Uiso 1 1 calc R . .
H7B H 1.0038 0.7238 0.7765 0.043 Uiso 1 1 calc R . .
C8 C 0.9462(7) 0.5051(7) 0.8282(6) 0.0401(16) Uani 1 1 d . . .
H8A H 1.0373 0.4621 0.7918 0.048 Uiso 1 1 calc R . .
H8B H 0.9518 0.5249 0.8907 0.048 Uiso 1 1 calc R . .
C37 C 0.861(2) 0.4759(19) 0.3912(17) 0.084(7) Uani 1 1 d . . .
H37A H 0.9369 0.4023 0.3868 0.125 Uiso 1 1 calc R . .
H37B H 0.8957 0.5511 0.3709 0.125 Uiso 1 1 calc R . .
H37C H 0.8113 0.4857 0.3415 0.125 Uiso 1 1 calc R . .
C49 C 0.3094(10) 0.7639(8) 0.2443(8) 0.057(2) Uani 1 1 d . . .
H49A H 0.2385 0.7723 0.2122 0.069 Uiso 1 1 calc R . .
H49B H 0.3649 0.8246 0.1940 0.069 Uiso 1 1 calc R . .
C51 C 0.5454(16) 0.2069(17) 0.0345(16) 0.061(5) Uani 1 1 d . . .
H51A H 0.5619 0.2116 -0.0419 0.092 Uiso 1 1 calc R . .
H51B H 0.6310 0.1942 0.0483 0.092 Uiso 1 1 calc R . .
H51C H 0.4852 0.2854 0.0505 0.092 Uiso 1 1 calc R . .
C50 C 0.480(2) 0.0971(16) 0.1070(11) 0.063(5) Uani 1 1 d . . .
N11 N 0.406(2) 0.0480(15) 0.1516(12) 0.100(5) Uani 1 1 d . . .
C52 C 0.9632(19) 0.8366(17) 0.6253(17) 0.069(6) Uani 1 1 d . . .
H52A H 0.9864 0.8209 0.5543 0.103 Uiso 1 1 calc R . .
H52B H 1.0138 0.8950 0.6197 0.103 Uiso 1 1 calc R . .
H52C H 0.8664 0.8731 0.6490 0.103 Uiso 1 1 calc R . .
C53 C 0.9990(16) 0.545(2) 0.5923(15) 0.097(8) Uani 1 1 d D . .
H53A H 1.0523 0.6076 0.5455 0.146 Uiso 1 1 calc R . .
H53B H 0.9797 0.5079 0.5474 0.146 Uiso 1 1 calc R . .
H53C H 1.0497 0.4791 0.6397 0.146 Uiso 1 1 calc R . .

loop_
_atom_site_aniso_label
_atom_site_aniso_U_11
_atom_site_aniso_U_22
_atom_site_aniso_U_33
_atom_site_aniso_U_23
_atom_site_aniso_U_13
_atom_site_aniso_U_12
W1 0.0217(2) 0.0178(3) 0.0216(3) -0.0022(2) -0.00768(19) -0.00596(19)
W2 0.0219(2) 0.0185(3) 0.0213(3) -0.0016(2) -0.00771(19) -0.00626(19)
Se1 0.0360(9) 0.0201(8) 0.0299(9) -0.0049(7) -0.0168(7) -0.0015(7)
Se2 0.0404(9) 0.0233(9) 0.0277(9) -0.0038(7) -0.0193(7) -0.0035(7)
S1 0.035(2) 0.025(2) 0.0227(19) -0.0024(16) -0.0097(15) -0.0075(16)
S7 0.0223(16) 0.029(2) 0.029(2) -0.0016(17) -0.0008(14) -0.0150(16)
S8 0.070(3) 0.041(2) 0.028(2) -0.0010(16) -0.0170(19) -0.0347(19)
S4 0.045(2) 0.036(2) 0.033(2) -0.0138(19) -0.021(2) 0.0112(19)
S3 0.037(2) 0.031(2) 0.029(2) -0.0019(19) 0.0059(18) -0.0159(19)
S6 0.038(2) 0.024(2) 0.041(3) -0.006(2) 0.0039(19) -0.0111(19)
S2 0.0409(17) 0.0301(18) 0.0268(19) -0.0053(15) -0.0148(15) -0.0110(14)
S5 0.0284(18) 0.036(2) 0.036(2) -0.0140(18) -0.0139(17) 0.0076(16)
C39 0.029(7) 0.019(6) 0.065(10) -0.026(6) -0.014(6) 0.002(5)
N5 0.107(14) 0.069(11) 0.067(11) -0.002(9) -0.045(10) -0.027(10)
C41 0.022(5) 0.029(8) 0.054(9) -0.001(7) -0.009(5) -0.015(5)
C47 0.023(6) 0.057(10) 0.043(7) -0.025(7) 0.004(5) -0.015(6)
C35 0.024(5) 0.019(6) 0.028(6) -0.006(5) -0.007(4) -0.004(4)
C34 0.036(6) 0.022(6) 0.027(6) -0.007(5) -0.015(5) -0.003(5)
C42 0.025(6) 0.021(6) 0.069(10) -0.010(6) -0.019(6) -0.012(5)
C38 0.030(7) 0.056(11) 0.054(11) -0.023(9) 0.022(7) -0.029(7)
C46 0.038(8) 0.024(7) 0.054(11) -0.018(7) 0.003(7) -0.006(6)
C33 0.059(7) 0.036(7) 0.056(7) -0.021(6) -0.017(5) -0.011(5)
C40 0.031(7) 0.065(10) 0.083(12) -0.040(8) -0.007(7) -0.018(6)
C43 0.038(5) 0.040(7) 0.058(7) -0.022(5) -0.023(5) -0.012(4)
C48 0.037(8) 0.043(8) 0.083(12) -0.036(8) -0.016(7) 0.026(6)
C18 0.096(13) 0.040(10) 0.054(9) -0.016(8) -0.041(9) -0.007(9)
C36 0.043(7) 0.041(8) 0.066(9) 0.006(7) -0.004(7) -0.034(6)
C44 0.036(7) 0.032(7) 0.059(8) -0.006(6) -0.011(6) -0.015(5)
C45 0.066(9) 0.061(10) 0.071(9) -0.038(8) 0.053(7) -0.034(8)
C31 0.16(2) 0.037(9) 0.036(8) -0.005(7) -0.014(10) -0.024(10)
C20 0.043(6) 0.069(10) 0.042(8) -0.008(7) -0.017(5) -0.024(6)
C32 0.077(11) 0.075(13) 0.057(11) -0.003(9) -0.003(8) -0.023(9)
C19 0.079(9) 0.044(7) 0.019(4) -0.001(4) -0.011(5) -0.015(6)
C17 0.151(15) 0.023(6) 0.078(11) -0.019(6) -0.059(10) -0.013(7)
N6 0.162(19) 0.075(13) 0.075(11) 0.007(9) 0.001(11) -0.068(13)
N10 0.052(6) 0.084(11) 0.078(9) 0.005(7) -0.038(6) -0.013(6)
N8 0.28(2) 0.046(7) 0.063(7) 0.019(5) -0.076(10) -0.075(11)
N9 0.024(3) 0.029(2) 0.049(2) -0.0116(19) -0.023(2) 0.003(2)
N7 0.038(3) 0.029(2) 0.039(3) -0.002(2) -0.020(3) -0.010(2)
C12 0.115(10) 0.036(6) 0.024(4) -0.012(4) -0.020(5) -0.012(6)
C11 0.025(3) 0.032(3) 0.039(3) -0.010(3) -0.006(2) 0.000(2)
C22 0.040(3) 0.042(4) 0.034(3) -0.009(3) -0.019(3) -0.008(3)
C25 0.041(3) 0.045(4) 0.037(4) -0.006(3) -0.005(3) -0.020(3)
C10 0.042(3) 0.043(4) 0.031(3) -0.012(3) -0.012(3) -0.014(3)
C16 0.099(14) 0.030(6) 0.047(8) 0.005(5) -0.038(9) -0.009(7)
C13 0.098(15) 0.089(15) 0.040(8) 0.001(8) -0.022(8) -0.050(12)
C14 0.063(9) 0.095(15) 0.067(11) -0.006(10) 0.002(7) -0.046(10)
C15 0.090(12) 0.056(9) 0.042(7) 0.006(6) -0.026(7) -0.016(8)
C29 0.062(8) 0.077(11) 0.051(8) -0.035(7) -0.008(6) -0.022(7)
N3 0.112(16) 0.104(16) 0.109(16) -0.051(13) -0.066(13) 0.037(11)
C24 0.075(10) 0.057(8) 0.080(12) -0.033(8) -0.025(9) 0.002(7)
C6 0.053(8) 0.035(7) 0.086(12) 0.004(7) -0.006(8) -0.009(6)
C26 0.050(8) 0.069(11) 0.20(2) -0.048(11) -0.039(10) -0.023(7)
C21 0.050(7) 0.067(11) 0.18(2) -0.060(11) -0.038(9) -0.016(6)
C28 0.051(4) 0.058(5) 0.026(3) -0.001(3) -0.014(3) -0.023(4)
C7 0.028(3) 0.042(4) 0.037(3) -0.011(3) -0.008(3) -0.009(3)
C8 0.042(3) 0.032(4) 0.039(4) -0.005(3) -0.021(3) 0.008(3)
C37 0.081(11) 0.047(8) 0.075(11) -0.017(8) 0.040(9) -0.026(8)
C49 0.085(6) 0.031(4) 0.070(6) -0.010(4) -0.053(5) 0.002(4)
C51 0.051(8) 0.037(10) 0.085(12) 0.001(8) -0.026(8) -0.008(7)
C50 0.129(12) 0.027(7) 0.029(6) -0.006(4) -0.007(6) -0.033(7)
N11 0.175(14) 0.056(9) 0.045(7) -0.002(6) -0.016(8) -0.028(9)
C52 0.066(10) 0.048(9) 0.089(13) -0.031(9) 0.008(9) -0.031(8)
C53 0.169(19) 0.081(12) 0.071(12) -0.041(9) -0.055(12) -0.018(12)

loop_
_atom_type_symbol
_atom_type_description
_atom_type_scat_dispersion_real
_atom_type_scat_dispersion_imag
_atom_type_scat_source
C C 0.0033 0.0016 'International Tables Vol C Tables 4.2.6.8 and 6.1.1.4'
H H 0.0000 0.0000 'International Tables Vol C Tables 4.2.6.8 and 6.1.1.4'
N N 0.0061 0.0033 'International Tables Vol C Tables 4.2.6.8 and 6.1.1.4'
S S 0.1246 0.1234 'International Tables Vol C Tables 4.2.6.8 and 6.1.1.4'
Se Se -0.0929 2.2259 'International Tables Vol C Tables 4.2.6.8 and 6.1.1.4'
W W -0.8490 6.8722 'International Tables Vol C Tables 4.2.6.8 and 6.1.1.4'

loop_
_geom_angle_atom_site_label_1
_geom_angle_atom_site_label_2
_geom_angle_atom_site_label_3
_geom_angle
_geom_angle_site_symmetry_1
_geom_angle_site_symmetry_3
_geom_angle_publ_flag
S1 W1 S4 91.21(17) . . ?
S1 W1 S3 156.53(14) . . ?
S4 W1 S3 78.54(17) . . ?
S1 W1 Se2 114.36(10) . . ?
S4 W1 Se2 154.36(14) . . ?
S3 W1 Se2 76.91(12) . . ?
S1 W1 S2 78.32(14) . . ?
S4 W1 S2 93.39(15) . . ?
S3 W1 S2 81.25(16) . . ?
Se2 W1 S2 90.11(11) . . ?
S1 W1 Se1 78.16(11) . . ?
S4 W1 Se1 84.83(11) . . ?
S3 W1 Se1 121.17(13) . . ?
Se2 W1 Se1 101.66(6) . . ?
S2 W1 Se1 156.37(10) . . ?
S1 W1 W2 99.25(10) . . ?
S4 W1 W2 129.88(11) . . ?
S3 W1 W2 103.53(12) . . ?
Se2 W1 W2 51.02(4) . . ?
S2 W1 W2 136.71(9) . . ?
Se1 W1 W2 50.64(4) . . ?
S7 W2 S6 156.74(14) . . ?
S7 W2 S8 78.51(15) . . ?
S6 W2 S8 81.57(17) . . ?
S7 W2 S5 90.74(15) . . ?
S6 W2 S5 79.00(16) . . ?
S8 W2 S5 94.68(17) . . ?
S7 W2 Se1 113.96(10) . . ?
S6 W2 Se1 77.29(12) . . ?
S8 W2 Se1 88.85(13) . . ?
S5 W2 Se1 155.23(12) . . ?
S7 W2 Se2 77.99(11) . . ?
S6 W2 Se2 121.16(13) . . ?
S8 W2 Se2 156.48(11) . . ?
S5 W2 Se2 84.87(11) . . ?
Se1 W2 Se2 101.38(6) . . ?
S7 W2 W1 99.05(10) . . ?
S6 W2 W1 103.54(11) . . ?
S8 W2 W1 135.25(12) . . ?
S5 W2 W1 130.05(10) . . ?
Se1 W2 W1 50.83(4) . . ?
Se2 W2 W1 50.55(4) . . ?
W2 Se1 W1 78.53(5) . . ?
W1 Se2 W2 78.44(5) . . ?
C41 S1 W1 110.4(6) . . ?
C35 S7 W2 113.1(5) . . ?
C34 S8 W2 110.9(5) . . ?
C39 S4 W1 112.2(5) . . ?
C38 S3 W1 109.5(6) . . ?
C46 S6 W2 110.7(6) . . ?
C42 S2 W1 109.6(6) . . ?
C47 S5 W2 108.5(6) . . ?
C38 C39 C40 125.4(16) . . ?
C38 C39 S4 118.0(11) . . ?
C40 C39 S4 116.6(13) . . ?
C42 C41 C44 121.2(16) . . ?
C42 C41 S1 124.0(13) . . ?
C44 C41 S1 114.8(14) . . ?
C46 C47 C48 125.5(15) . . ?
C46 C47 S5 120.6(13) . . ?
C48 C47 S5 113.6(13) . . ?
C34 C35 C36 128.0(14) . . ?
C34 C35 S7 114.5(11) . . ?
C36 C35 S7 117.4(12) . . ?
C35 C34 C33 114.8(13) . . ?
C35 C34 S8 122.6(10) . . ?
C33 C34 S8 122.6(11) . . ?
C41 C42 C43 132.1(15) . . ?
C41 C42 S2 117.5(12) . . ?
C43 C42 S2 110.3(12) . . ?
C39 C38 C37 126.3(15) . . ?
C39 C38 S3 119.6(12) . . ?
C37 C38 S3 113.9(14) . . ?
C47 C46 C45 126.9(15) . . ?
C47 C46 S6 119.1(13) . . ?
C45 C46 S6 113.7(13) . . ?
N10 C31 C32 175(2) . . ?
N6 C20 C19 177(2) . . ?
N8 C17 C18 163(2) . . ?
C10 N9 C7 120.7(12) . . ?
C10 N9 C11 108.7(9) . . ?
C7 N9 C11 109.3(11) . . ?
C10 N9 C8 111.2(11) . . ?
C7 N9 C8 103.0(9) . . ?
C11 N9 C8 102.3(10) . . ?
C49 N7 C28 109.6(11) . . ?
C49 N7 C22 111.1(12) . . ?
C28 N7 C22 112.7(11) . . ?
C49 N7 C25 110.8(11) . . ?
C28 N7 C25 109.2(11) . . ?
C22 N7 C25 103.4(10) . . ?
N9 C11 C12 112.0(9) . . ?
N7 C22 C21 108.0(11) . . ?
N7 C25 C26 108.4(12) . . ?
N9 C10 C53 106.6(11) . . ?
N5 C16 C15 171(2) . . ?
N3 C13 C14 170(3) . . ?
N7 C28 C29 115.3(11) . . ?
N9 C7 C52 108.0(10) . . ?
C6 C8 N9 110.5(9) . . ?
N7 C49 C24 115.0(11) . . ?
N11 C50 C51 160(2) . . ?

loop_
_geom_bond_atom_site_label_1
_geom_bond_atom_site_label_2
_geom_bond_distance
_geom_bond_site_symmetry_2
_geom_bond_publ_flag
W1 S1 2.389(4) . ?
W1 S4 2.390(4) . ?
W1 S3 2.395(4) . ?
W1 Se2 2.4520(16) . ?
W1 S2 2.453(4) . ?
W1 Se1 2.4613(16) . ?
W1 W2 3.1111(4) . ?
W2 S7 2.391(4) . ?
W2 S6 2.392(4) . ?
W2 S8 2.420(4) . ?
W2 S5 2.427(4) . ?
W2 Se1 2.4546(16) . ?
W2 Se2 2.4685(16) . ?
S1 C41 1.724(18) . ?
S7 C35 1.767(15) . ?
S8 C34 1.695(14) . ?
S4 C39 1.684(16) . ?
S3 C38 1.740(19) . ?
S6 C46 1.760(15) . ?
S2 C42 1.775(15) . ?
S5 C47 1.776(15) . ?
C39 C38 1.38(2) . ?
C39 C40 1.51(2) . ?
N5 C16 1.10(2) . ?
C41 C42 1.27(2) . ?
C41 C44 1.48(2) . ?
C47 C46 1.30(2) . ?
C47 C48 1.515(19) . ?
C35 C34 1.393(17) . ?
C35 C36 1.52(2) . ?
C34 C33 1.48(2) . ?
C42 C43 1.574(19) . ?
C38 C37 1.61(2) . ?
C46 C45 1.45(2) . ?
C18 C17 1.38(3) . ?
C31 N10 1.15(3) . ?
C31 C32 1.44(3) . ?
C20 N6 1.04(2) . ?
C20 C19 1.43(2) . ?
C17 N8 1.26(2) . ?
N9 C10 1.397(18) . ?
N9 C7 1.505(9) . ?
N9 C11 1.572(18) . ?
N9 C8 1.637(17) . ?
N7 C49 1.477(19) . ?
N7 C28 1.502(9) . ?
N7 C22 1.531(18) . ?
N7 C25 1.56(2) . ?
C12 C11 1.604(17) . ?
C22 C21 1.61(2) . ?
C25 C26 1.60(2) . ?
C10 C53 1.577(10) . ?
C16 C15 1.51(3) . ?
C13 N3 1.14(3) . ?
C13 C14 1.43(3) . ?
C29 C28 1.52(2) . ?
C24 C49 1.55(2) . ?
C6 C8 1.52(2) . ?
C7 C52 1.60(2) . ?
C51 C50 1.53(2) . ?
C50 N11 1.03(2) . ?
